data_4329431
loop_
_publ_author_name
'Eric M. Villa'
'Connor J. Marr'
'Laurent J. Jouffret'
'Evgeny V. Alekseev'
'Wulf Depmeier'
'Thomas E. Albrecht-Schmitt'

_publ_section_title
;
 Systematic Evolution from Uranyl(VI) Phosphites to Uranium(IV) Phosphates
;
_journal_name_full 'Inorganic Chemistry'
_journal_page_first 6548
_journal_page_last 6558
_journal_paper_doi 10.1021/ic3000735
_journal_volume 51
_journal_year 2012
_chemical_formula_moiety Cs2[(UO2)(U)(HPO4)2(HPO3)2]
_chemical_formula_sum 'Cs2 H2 O16 P4 U2'
_chemical_formula_weight 1123.78
_chemical_name_common 'Cesium Uranium(VI/IV) Phosphate-Phosphite'
_chemical_name_systematic
; 
 ? 
;
_space_group_IT_number 2
_symmetry_cell_setting triclinic
_symmetry_space_group_name_Hall '-P 1'
_symmetry_space_group_name_H-M 'P -1'
_atom_sites_solution_hydrogens geom
_atom_sites_solution_primary direct
_atom_sites_solution_secondary difmap
_audit_creation_method SHELXL-97
_cell_angle_alpha 63.861(3)
_cell_angle_beta 77.481(3)
_cell_angle_gamma 79.331(3)
_cell_formula_units_Z 2
_cell_length_a 6.8571(3)
_cell_length_b 11.1190(5)
_cell_length_c 12.0391(5)
_cell_measurement_reflns_used 4811
_cell_measurement_temperature 100(2)
_cell_measurement_theta_max 30.56
_cell_measurement_theta_min 1.91
_cell_volume 800.22(6)
_computing_cell_refinement 'smart saint'
_computing_data_collection smart
_computing_data_reduction SAINT
_computing_molecular_graphics 'SHELXP-97 (Sheldrick, 1997)'
_computing_publication_material 'SHELXCIF-97 (Sheldrick, 2000)'
_computing_structure_refinement 'SHELXL-97 (Sheldrick, 2008)'
_computing_structure_solution 'SHELXS-97 (Sheldrick, 2008)'
_diffrn_ambient_temperature 100(2)
_diffrn_detector_area_resol_mean 0
_diffrn_measured_fraction_theta_full 0.981
_diffrn_measured_fraction_theta_max 0.981
_diffrn_measurement_device_type 'BRUKER apex II'
_diffrn_measurement_method '0.5 wide w/ exposures'
_diffrn_radiation_monochromator 'Quazar optics'
_diffrn_radiation_source 'Imus microfocused'
_diffrn_radiation_type MoK\a
_diffrn_radiation_wavelength 0.71073
_diffrn_reflns_av_R_equivalents 0.0621
_diffrn_reflns_av_sigmaI/netI 0.0670
_diffrn_reflns_limit_h_max 9
_diffrn_reflns_limit_h_min -9
_diffrn_reflns_limit_k_max 15
_diffrn_reflns_limit_k_min -15
_diffrn_reflns_limit_l_max 17
_diffrn_reflns_limit_l_min -17
_diffrn_reflns_number 18639
_diffrn_reflns_theta_full 30.56
_diffrn_reflns_theta_max 30.56
_diffrn_reflns_theta_min 1.91
_exptl_absorpt_coefficient_mu 25.173
_exptl_absorpt_correction_T_max 0.778
_exptl_absorpt_correction_T_min 0.662
_exptl_absorpt_correction_type numerical
_exptl_absorpt_process_details SHELTXPREP
_exptl_crystal_colour Yellow-Orange
_exptl_crystal_density_diffrn 4.664
_exptl_crystal_density_meas ?
_exptl_crystal_description Block
_exptl_crystal_F_000 968
_exptl_crystal_size_max 0.050
_exptl_crystal_size_mid 0.014
_exptl_crystal_size_min 0.010
_refine_diff_density_max 2.754
_refine_diff_density_min -3.256
_refine_diff_density_rms 0.447
_refine_ls_extinction_coef 0.00058(11)
_refine_ls_extinction_expression Fc^*^=kFc[1+0.001xFc^2^\l^3^/sin(2\q)]^-1/4^
_refine_ls_extinction_method SHELXL
_refine_ls_goodness_of_fit_ref 1.067
_refine_ls_hydrogen_treatment mixed
_refine_ls_matrix_type full
_refine_ls_number_parameters 224
_refine_ls_number_reflns 4811
_refine_ls_number_restraints 0
_refine_ls_restrained_S_all 1.067
_refine_ls_R_factor_all 0.0590
_refine_ls_R_factor_gt 0.0418
_refine_ls_shift/su_max 0.001
_refine_ls_shift/su_mean 0.000
_refine_ls_structure_factor_coef Fsqd
_refine_ls_weighting_details 'calc w=1/[\s^2^(Fo^2^)+(0.0411P)^2^+0.0000P] where P=(Fo^2^+2Fc^2^)/3'
_refine_ls_weighting_scheme calc
_refine_ls_wR_factor_gt 0.0899
_refine_ls_wR_factor_ref 0.0971
_reflns_number_gt 3794
_reflns_number_total 4811
_reflns_threshold_expression >2sigma(I)
_cod_data_source_file ic3000735_si_002_4.cif
_cod_data_source_block Cs_U(VI)_U(IV)_PO4_PO3
_cod_depositor_comments
;
The following automatic conversions were performed:

'_exptl_crystal_density_meas' value 'N/A' was changed to '?' - the
value is perceived as not measured.

Automatic conversion script
Id: cif_fix_values 3008 2015-01-20 13:52:24Z robertas 
;
_cod_database_code 4329431

loop_
_symmetry_equiv_pos_as_xyz
'x, y, z'
'-x, -y, -z'

loop_
_atom_site_label
_atom_site_type_symbol
_atom_site_fract_x
_atom_site_fract_y
_atom_site_fract_z
_atom_site_U_iso_or_equiv
_atom_site_adp_type
_atom_site_occupancy
_atom_site_symmetry_multiplicity
_atom_site_calc_flag
U1 U 1.73249(5) -0.23983(3) 0.44495(3) 0.01204(10) Uani 1 1 d
U2 U 0.79955(5) 0.26218(3) 0.02069(3) 0.01022(9) Uani 1 1 d
Cs1 Cs 1.23294(9) -0.00105(6) 0.24394(5) 0.01948(14) Uani 1 1 d
Cs2 Cs 0.70943(11) 0.47466(8) 0.27318(6) 0.0356(2) Uani 1 1 d
P1 P 2.1531(4) -0.4132(2) 0.3275(2) 0.0146(5) Uani 1 1 d
H1 H 2.286(14) -0.315(10) 0.313(9) 0.018 Uiso 1 1 d
P2 P 1.3529(4) -0.1153(2) 0.6410(2) 0.0128(5) Uani 1 1 d
H2 H 1.203(14) -0.088(10) 0.561(9) 0.015 Uiso 1 1 d
P3 P 0.7429(4) 0.6255(2) -0.0651(2) 0.0157(5) Uani 1 1 d
P4 P 0.7683(4) -0.0869(2) 0.1072(2) 0.0120(5) Uani 1 1 d
O1 O 1.2218(9) -0.1808(6) 0.7688(5) 0.0130(13) Uani 1 1 d
O2 O 0.6792(9) 0.0620(6) 0.0530(5) 0.0137(13) Uani 1 1 d
O3 O 0.9251(9) -0.1205(6) 0.0113(5) 0.0117(13) Uani 1 1 d
O4 O 1.5268(9) -0.2163(6) 0.6256(6) 0.0180(14) Uani 1 1 d
O5 O 1.4191(9) 0.0167(6) 0.6202(5) 0.0150(13) Uani 1 1 d
O6 O 1.9317(9) -0.4002(7) 0.3782(6) 0.0184(14) Uani 1 1 d
O7 O 1.5176(10) -0.2841(7) 0.4179(6) 0.0203(15) Uani 1 1 d
O8 O 0.8424(10) -0.1276(7) 0.2289(6) 0.0172(14) Uani 1 1 d
O9 O 1.9456(10) -0.1936(7) 0.4724(6) 0.0192(15) Uani 1 1 d
O10 O 0.5492(10) 0.7128(7) -0.0517(7) 0.0247(16) Uani 1 1 d
O11 O 0.9097(10) 0.6576(7) -0.0226(7) 0.0222(16) Uani 1 1 d
O12 O 2.2518(11) -0.5556(7) 0.3746(6) 0.0274(18) Uani 1 1 d
O13 O 0.7135(10) 0.4775(7) 0.0045(7) 0.0251(16) Uani 1 1 d
O14 O 2.1943(11) -0.3498(8) 0.1864(6) 0.033(2) Uani 1 1 d
O15 O 0.5838(13) -0.1751(8) 0.1379(7) 0.039(2) Uani 1 1 d
O16 O 0.8287(16) 0.6685(11) -0.2105(9) 0.063(3) Uani 1 1 d

loop_
_atom_site_aniso_label
_atom_site_aniso_U_11
_atom_site_aniso_U_22
_atom_site_aniso_U_33
_atom_site_aniso_U_23
_atom_site_aniso_U_13
_atom_site_aniso_U_12
U1 0.01537(18) 0.00985(17) 0.00702(14) -0.00191(12) 0.00214(11) -0.00093(13)
U2 0.01202(17) 0.00559(16) 0.00856(14) -0.00090(12) 0.00192(11) 0.00017(12)
Cs1 0.0161(3) 0.0198(3) 0.0136(3) 0.0008(2) -0.0017(2) -0.0015(2)
Cs2 0.0393(4) 0.0443(5) 0.0338(4) -0.0283(4) 0.0176(3) -0.0252(4)
P1 0.0184(12) 0.0094(11) 0.0091(10) 0.0007(9) 0.0003(8) 0.0005(10)
P2 0.0178(12) 0.0104(11) 0.0084(9) -0.0036(9) 0.0012(8) -0.0016(9)
P3 0.0142(12) 0.0093(11) 0.0227(12) -0.0080(10) -0.0005(9) 0.0018(9)
P4 0.0146(12) 0.0097(11) 0.0095(9) -0.0033(9) 0.0017(8) -0.0020(9)
O1 0.015(3) 0.009(3) 0.011(3) -0.004(2) 0.005(2) -0.002(3)
O2 0.018(3) 0.005(3) 0.012(3) -0.001(2) 0.002(2) 0.000(3)
O3 0.018(3) 0.005(3) 0.005(2) 0.000(2) 0.004(2) 0.001(2)
O4 0.019(3) 0.015(3) 0.014(3) -0.004(3) 0.002(2) 0.002(3)
O5 0.023(4) 0.010(3) 0.009(3) -0.002(2) 0.000(2) -0.002(3)
O6 0.018(3) 0.017(4) 0.020(3) -0.009(3) 0.004(3) -0.007(3)
O7 0.025(4) 0.019(4) 0.017(3) -0.009(3) 0.003(3) -0.008(3)
O8 0.020(3) 0.015(3) 0.012(3) -0.003(3) -0.001(2) 0.000(3)
O9 0.020(4) 0.020(4) 0.013(3) -0.004(3) 0.002(3) -0.006(3)
O10 0.015(4) 0.011(3) 0.042(4) -0.010(3) 0.001(3) 0.001(3)
O11 0.011(3) 0.013(3) 0.047(5) -0.017(3) -0.006(3) 0.001(3)
O12 0.032(4) 0.012(4) 0.018(3) 0.002(3) 0.009(3) 0.008(3)
O13 0.015(4) 0.008(3) 0.051(5) -0.011(3) -0.007(3) -0.001(3)
O14 0.033(4) 0.031(4) 0.015(3) -0.002(3) 0.001(3) 0.015(4)
O15 0.047(5) 0.037(5) 0.024(4) -0.006(4) 0.007(4) -0.019(4)
O16 0.078(8) 0.073(8) 0.041(6) -0.027(6) 0.002(5) -0.020(6)

loop_
_atom_type_symbol
_atom_type_description
_atom_type_scat_dispersion_real
_atom_type_scat_dispersion_imag
_atom_type_scat_source
O O 0.0106 0.0060 'International Tables Vol C Tables 4.2.6.8 and 6.1.1.4'
H H 0.0000 0.0000 'International Tables Vol C Tables 4.2.6.8 and 6.1.1.4'
P P 0.1023 0.0942 'International Tables Vol C Tables 4.2.6.8 and 6.1.1.4'
Cs Cs -0.3680 2.1192 'International Tables Vol C Tables 4.2.6.8 and 6.1.1.4'
U U -9.6767 9.6646 'International Tables Vol C Tables 4.2.6.8 and 6.1.1.4'

loop_
_geom_angle_atom_site_label_1
_geom_angle_atom_site_label_2
_geom_angle_atom_site_label_3
_geom_angle
_geom_angle_site_symmetry_1
_geom_angle_site_symmetry_3
O7 U1 O9 179.2(3) . .
O7 U1 O8 91.7(3) . 1_655
O9 U1 O8 88.4(3) . 1_655
O7 U1 O5 88.3(3) . 2_856
O9 U1 O5 90.9(3) . 2_856
O8 U1 O5 72.7(2) 1_655 2_856
O7 U1 O12 89.8(3) . 2_946
O9 U1 O12 90.6(3) . 2_946
O8 U1 O12 146.1(2) 1_655 2_946
O5 U1 O12 141.1(2) 2_856 2_946
O7 U1 O6 88.9(3) . .
O9 U1 O6 91.9(3) . .
O8 U1 O6 72.6(2) 1_655 .
O5 U1 O6 145.1(2) 2_856 .
O12 U1 O6 73.6(2) 2_946 .
O7 U1 O4 87.4(3) . .
O9 U1 O4 92.0(3) . .
O8 U1 O4 144.8(2) 1_655 .
O5 U1 O4 72.1(2) 2_856 .
O12 U1 O4 69.1(2) 2_946 .
O6 U1 O4 142.5(2) . .
O7 U1 Cs2 54.4(2) . 2_756
O9 U1 Cs2 125.55(19) . 2_756
O8 U1 Cs2 146.02(17) 1_655 2_756
O5 U1 Cs2 104.53(14) 2_856 2_756
O12 U1 Cs2 46.19(17) 2_946 2_756
O6 U1 Cs2 101.92(15) . 2_756
O4 U1 Cs2 47.66(16) . 2_756
O7 U1 Cs1 140.6(2) . 1_655
O9 U1 Cs1 39.4(2) . 1_655
O8 U1 Cs1 49.24(17) 1_655 1_655
O5 U1 Cs1 76.48(15) 2_856 1_655
O12 U1 Cs1 124.52(18) 2_946 1_655
O6 U1 Cs1 83.92(15) . 1_655
O4 U1 Cs1 120.53(16) . 1_655
Cs2 U1 Cs1 164.646(15) 2_756 1_655
O7 U1 Cs1 47.2(2) . .
O9 U1 Cs1 132.2(2) . .
O8 U1 Cs1 68.55(16) 1_655 .
O5 U1 Cs1 43.13(16) 2_856 .
O12 U1 Cs1 131.69(18) 2_946 .
O6 U1 Cs1 117.81(16) . .
O4 U1 Cs1 85.70(15) . .
Cs2 U1 Cs1 86.241(15) 2_756 .
Cs1 U1 Cs1 103.736(14) 1_655 .
O7 U1 Cs2 52.1(2) . 1_645
O9 U1 Cs2 128.7(2) . 1_645
O8 U1 Cs2 73.25(16) 1_655 1_645
O5 U1 Cs2 125.77(15) 2_856 1_645
O12 U1 Cs2 81.23(18) 2_946 1_645
O6 U1 Cs2 37.17(16) . 1_645
O4 U1 Cs2 129.89(16) . 1_645
Cs2 U1 Cs2 82.610(13) 2_756 1_645
Cs1 U1 Cs2 109.502(13) 1_655 1_645
Cs1 U1 Cs2 85.266(15) . 1_645
O14 U2 O1 176.9(2) 2_855 2_756
O14 U2 O13 86.5(3) 2_855 .
O1 U2 O13 91.2(2) 2_756 .
O14 U2 O3 85.8(2) 2_855 2_755
O1 U2 O3 97.2(2) 2_756 2_755
O13 U2 O3 141.1(2) . 2_755
O14 U2 O10 90.4(3) 2_855 2_665
O1 U2 O10 87.0(2) 2_756 2_665
O13 U2 O10 75.4(2) . 2_665
O3 U2 O10 142.7(2) 2_755 2_665
O14 U2 O11 98.6(3) 2_855 2_765
O1 U2 O11 82.6(2) 2_756 2_765
O13 U2 O11 72.6(2) . 2_765
O3 U2 O11 71.0(2) 2_755 2_765
O10 U2 O11 146.0(2) 2_665 2_765
O14 U2 O2 93.0(3) 2_855 .
O1 U2 O2 87.7(2) 2_756 .
O13 U2 O2 145.6(2) . .
O3 U2 O2 72.9(2) 2_755 .
O10 U2 O2 70.2(2) 2_665 .
O11 U2 O2 141.0(2) 2_765 .
O14 U2 Cs1 130.34(17) 2_855 .
O1 U2 Cs1 52.68(15) 2_756 .
O13 U2 Cs1 121.28(19) . .
O3 U2 Cs1 46.00(14) 2_755 .
O10 U2 Cs1 133.53(18) 2_665 .
O11 U2 Cs1 59.74(17) 2_765 .
O2 U2 Cs1 84.47(15) . .
O14 U2 Cs2 129.0(2) 2_855 .
O1 U2 Cs2 48.92(15) 2_756 .
O13 U2 Cs2 42.8(2) . .
O3 U2 Cs2 127.25(15) 2_755 .
O10 U2 Cs2 82.68(18) 2_665 .
O11 U2 Cs2 66.16(16) 2_765 .
O2 U2 Cs2 130.24(14) . .
Cs1 U2 Cs2 85.387(15) . .
O14 U2 Cs2 55.8(2) 2_855 2_765
O1 U2 Cs2 125.31(16) 2_756 2_765
O13 U2 Cs2 72.52(17) . 2_765
O3 U2 Cs2 71.68(14) 2_755 2_765
O10 U2 Cs2 133.98(17) 2_665 2_765
O11 U2 Cs2 42.82(19) 2_765 2_765
O2 U2 Cs2 133.77(13) . 2_765
Cs1 U2 Cs2 91.660(15) . 2_765
Cs2 U2 Cs2 95.078(12) . 2_765
O14 U2 Cs1 111.3(2) 2_855 1_455
O1 U2 Cs1 67.58(16) 2_756 1_455
O13 U2 Cs1 109.61(17) . 1_455
O3 U2 Cs1 108.71(14) 2_755 1_455
O10 U2 Cs1 39.48(16) 2_665 1_455
O11 U2 Cs1 150.02(19) 2_765 1_455
O2 U2 Cs1 39.35(14) . 1_455
Cs1 U2 Cs1 97.603(13) . 1_455
Cs2 U2 Cs1 94.597(12) . 1_455
Cs2 U2 Cs1 167.103(14) 2_765 1_455
O3 Cs1 O5 145.47(15) 2_755 2_856
O3 Cs1 O9 114.36(16) 2_755 1_455
O5 Cs1 O9 100.16(16) 2_856 1_455
O3 Cs1 O15 88.57(18) 2_755 1_655
O5 Cs1 O15 78.73(19) 2_856 1_655
O9 Cs1 O15 110.24(18) 1_455 1_655
O3 Cs1 O8 62.35(15) 2_755 .
O5 Cs1 O8 150.84(16) 2_856 .
O9 Cs1 O8 53.14(16) 1_455 .
O15 Cs1 O8 98.45(18) 1_655 .
O3 Cs1 O1 63.58(14) 2_755 2_756
O5 Cs1 O1 130.00(15) 2_856 2_756
O9 Cs1 O1 75.46(15) 1_455 2_756
O15 Cs1 O1 150.34(18) 1_655 2_756
O8 Cs1 O1 60.72(16) . 2_756
O3 Cs1 O2 81.79(15) 2_755 1_655
O5 Cs1 O2 66.47(15) 2_856 1_655
O9 Cs1 O2 152.20(16) 1_455 1_655
O15 Cs1 O2 45.01(17) 1_655 1_655
O8 Cs1 O2 130.69(15) . 1_655
O1 Cs1 O2 132.08(14) 2_756 1_655
O3 Cs1 O10 71.36(17) 2_755 2_765
O5 Cs1 O10 76.87(16) 2_856 2_765
O9 Cs1 O10 157.62(17) 1_455 2_765
O15 Cs1 O10 91.11(17) 1_655 2_765
O8 Cs1 O10 132.28(17) . 2_765
O1 Cs1 O10 89.38(15) 2_756 2_765
O2 Cs1 O10 46.71(14) 1_655 2_765
O3 Cs1 O7 138.21(15) 2_755 .
O5 Cs1 O7 52.38(15) 2_856 .
O9 Cs1 O7 71.21(16) 1_455 .
O15 Cs1 O7 53.51(18) 1_655 .
O8 Cs1 O7 102.50(16) . .
O1 Cs1 O7 146.00(14) 2_756 .
O2 Cs1 O7 81.72(14) 1_655 .
O10 Cs1 O7 120.11(16) 2_765 .
O3 Cs1 O16 84.9(2) 2_755 2_765
O5 Cs1 O16 81.1(2) 2_856 2_765
O9 Cs1 O16 114.5(2) 1_455 2_765
O15 Cs1 O16 133.4(2) 1_655 2_765
O8 Cs1 O16 118.4(2) . 2_765
O1 Cs1 O16 58.1(2) 2_756 2_765
O2 Cs1 O16 88.36(19) 1_655 2_765
O10 Cs1 O16 43.22(19) 2_765 2_765
O7 Cs1 O16 132.6(2) . 2_765
O3 Cs1 O11 46.01(15) 2_755 2_765
O5 Cs1 O11 112.73(15) 2_856 2_765
O9 Cs1 O11 126.36(16) 1_455 2_765
O15 Cs1 O11 116.73(17) 1_655 2_765
O8 Cs1 O11 94.61(15) . 2_765
O1 Cs1 O11 50.91(14) 2_756 2_765
O2 Cs1 O11 81.30(14) 1_655 2_765
O10 Cs1 O11 41.15(15) 2_765 2_765
O7 Cs1 O11 161.24(15) . 2_765
O16 Cs1 O11 39.0(2) 2_765 2_765
O3 Cs1 P3 66.21(11) 2_755 2_765
O5 Cs1 P3 89.49(12) 2_856 2_765
O9 Cs1 P3 136.34(13) 1_455 2_765
O15 Cs1 P3 113.41(14) 1_655 2_765
O8 Cs1 P3 117.53(12) . 2_765
O1 Cs1 P3 66.19(11) 2_756 2_765
O2 Cs1 P3 70.05(10) 1_655 2_765
O10 Cs1 P3 23.64(11) 2_765 2_765
O7 Cs1 P3 139.82(12) . 2_765
O16 Cs1 P3 25.03(16) 2_765 2_765
O11 Cs1 P3 23.25(11) 2_765 2_765
O6 Cs2 O12 118.58(18) 1_465 1_365
O6 Cs2 O4 137.43(17) 1_465 2_756
O12 Cs2 O4 50.68(16) 1_365 2_756
O6 Cs2 O13 136.56(17) 1_465 .
O12 Cs2 O13 97.79(18) 1_365 .
O4 Cs2 O13 83.53(16) 2_756 .
O6 Cs2 O11 92.86(17) 1_465 .
O12 Cs2 O11 126.19(17) 1_365 .
O4 Cs2 O11 127.74(16) 2_756 .
O13 Cs2 O11 44.34(16) . .
O6 Cs2 O16 82.6(2) 1_465 2_765
O12 Cs2 O16 148.6(2) 1_365 2_765
O4 Cs2 O16 98.0(2) 2_756 2_765
O13 Cs2 O16 76.5(2) . 2_765
O11 Cs2 O16 70.6(2) . 2_765
O6 Cs2 O1 135.75(17) 1_465 2_756
O12 Cs2 O1 91.83(16) 1_365 2_756
O4 Cs2 O1 43.94(14) 2_756 2_756
O13 Cs2 O1 58.23(15) . 2_756
O11 Cs2 O1 93.43(14) . 2_756
O16 Cs2 O1 58.7(2) 2_765 2_756
O6 Cs2 O15 71.67(19) 1_465 1_565
O12 Cs2 O15 87.85(18) 1_365 1_565
O4 Cs2 O15 135.57(18) 2_756 1_565
O13 Cs2 O15 87.95(18) . 1_565
O11 Cs2 O15 60.40(16) . 1_565
O16 Cs2 O15 122.2(2) 2_765 1_565
O1 Cs2 O15 145.83(17) 2_756 1_565
O6 Cs2 O7 88.46(16) 1_465 2_756
O12 Cs2 O7 51.93(17) 1_365 2_756
O4 Cs2 O7 51.32(15) 2_756 2_756
O13 Cs2 O7 134.53(16) . 2_756
O11 Cs2 O7 178.11(16) . 2_756
O16 Cs2 O7 110.9(2) 2_765 2_756
O1 Cs2 O7 86.56(14) 2_756 2_756
O15 Cs2 O7 118.85(16) 1_565 2_756
O6 Cs2 P3 116.00(13) 1_465 .
O12 Cs2 P3 104.83(14) 1_365 .
O4 Cs2 P3 106.23(12) 2_756 .
O13 Cs2 P3 24.58(12) . .
O11 Cs2 P3 24.47(12) . .
O16 Cs2 P3 82.88(18) 2_765 .
O1 Cs2 P3 82.01(10) 2_756 .
O15 Cs2 P3 65.17(13) 1_565 .
O7 Cs2 P3 153.83(12) 2_756 .
O6 Cs2 O7 50.29(16) 1_465 1_465
O12 Cs2 O7 72.34(17) 1_365 1_465
O4 Cs2 O7 116.53(14) 2_756 1_465
O13 Cs2 O7 135.06(16) . 1_465
O11 Cs2 O7 106.25(15) . 1_465
O16 Cs2 O7 132.9(2) 2_765 1_465
O1 Cs2 O7 159.59(14) 2_756 1_465
O15 Cs2 O7 48.91(17) 1_565 1_465
O7 Cs2 O7 73.60(17) 2_756 1_465
P3 Cs2 O7 113.96(11) . 1_465
O6 Cs2 P2 131.89(14) 1_465 2_756
O12 Cs2 P2 74.29(13) 1_365 2_756
O4 Cs2 P2 23.61(11) 2_756 2_756
O13 Cs2 P2 77.95(12) . 2_756
O11 Cs2 P2 117.20(12) . 2_756
O16 Cs2 P2 74.36(19) 2_765 2_756
O1 Cs2 P2 24.23(10) 2_756 2_756
O15 Cs2 P2 155.29(15) 1_565 2_756
O7 Cs2 P2 62.64(11) 2_756 2_756
P3 Cs2 P2 102.52(5) . 2_756
O7 Cs2 P2 135.41(10) 1_465 2_756
O12 P1 O14 109.0(4) . .
O12 P1 O6 114.2(4) . .
O14 P1 O6 112.6(4) . .
O12 P1 Cs2 90.5(3) . 1_645
O14 P1 Cs2 82.7(3) . 1_645
O6 P1 Cs2 49.1(3) . 1_645
O12 P1 Cs2 53.1(3) . 1_745
O14 P1 Cs2 79.7(3) . 1_745
O6 P1 Cs2 165.9(3) . 1_745
Cs2 P1 Cs2 129.95(7) 1_645 1_745
O5 P2 O4 113.3(4) . .
O5 P2 O1 112.5(3) . .
O4 P2 O1 109.5(3) . .
O5 P2 Cs2 167.3(3) . 2_756
O4 P2 Cs2 57.1(3) . 2_756
O1 P2 Cs2 67.3(2) . 2_756
O5 P2 Cs1 43.3(3) . 2_856
O4 P2 Cs1 82.3(3) . 2_856
O1 P2 Cs1 97.9(3) . 2_856
Cs2 P2 Cs1 124.21(7) 2_756 2_856
O5 P2 Cs1 91.3(2) . 2_756
O4 P2 Cs1 154.5(3) . 2_756
O1 P2 Cs1 51.4(2) . 2_756
Cs2 P2 Cs1 97.56(5) 2_756 2_756
Cs1 P2 Cs1 114.40(5) 2_856 2_756
O11 P3 O13 110.7(4) . .
O11 P3 O10 111.5(4) . .
O13 P3 O10 111.3(4) . .
O11 P3 O16 100.7(5) . .
O13 P3 O16 112.9(5) . .
O10 P3 O16 109.3(5) . .
O11 P3 Cs2 67.4(3) . .
O13 P3 Cs2 62.2(3) . .
O10 P3 Cs2 88.5(3) . .
O16 P3 Cs2 161.7(4) . .
O11 P3 Cs1 74.0(3) . 2_765
O13 P3 Cs1 174.8(3) . 2_765
O10 P3 Cs1 64.2(3) . 2_765
O16 P3 Cs1 67.4(4) . 2_765
Cs2 P3 Cs1 119.26(7) . 2_765
O8 P4 O3 113.1(4) . .
O8 P4 O2 112.1(4) . .
O3 P4 O2 112.0(3) . .
O8 P4 O15 107.0(4) . .
O3 P4 O15 106.2(4) . .
O2 P4 O15 105.9(4) . .
O8 P4 Cs1 91.8(3) . 1_455
O3 P4 Cs1 153.7(3) . 1_455
O2 P4 Cs1 62.3(2) . 1_455
O15 P4 Cs1 56.1(3) . 1_455
O8 P4 Cs1 160.9(3) . 2_755
O3 P4 Cs1 48.7(2) . 2_755
O2 P4 Cs1 75.9(2) . 2_755
O15 P4 Cs1 86.3(3) . 2_755
Cs1 P4 Cs1 107.08(6) 1_455 2_755
P2 O1 U2 146.1(4) . 2_756
P2 O1 Cs1 107.8(3) . 2_756
U2 O1 Cs1 95.13(17) 2_756 2_756
P2 O1 Cs2 88.5(2) . 2_756
U2 O1 Cs2 101.5(2) 2_756 2_756
Cs1 O1 Cs2 120.00(19) 2_756 2_756
P4 O2 U2 132.2(4) . .
P4 O2 Cs1 93.9(3) . 1_455
U2 O2 Cs1 114.4(2) . 1_455
P4 O3 U2 146.3(4) . 2_755
P4 O3 Cs1 109.7(3) . 2_755
U2 O3 Cs1 101.81(18) 2_755 2_755
P2 O4 U1 133.1(4) . .
P2 O4 Cs2 99.3(3) . 2_756
U1 O4 Cs2 98.3(2) . 2_756
P2 O5 U1 134.4(4) . 2_856
P2 O5 Cs1 117.2(3) . 2_856
U1 O5 Cs1 105.8(2) 2_856 2_856
P1 O6 U1 131.6(4) . .
P1 O6 Cs2 108.5(3) . 1_645
U1 O6 Cs2 114.5(2) . 1_645
U1 O7 Cs1 110.6(3) . .
U1 O7 Cs2 101.6(3) . 2_756
Cs1 O7 Cs2 115.95(18) . 2_756
U1 O7 Cs2 105.8(3) . 1_645
Cs1 O7 Cs2 115.20(18) . 1_645
Cs2 O7 Cs2 106.40(17) 2_756 1_645
P4 O8 U1 138.8(4) . 1_455
P4 O8 Cs1 121.9(3) . .
U1 O8 Cs1 98.3(2) 1_455 .
U1 O9 Cs1 119.8(3) . 1_655
P3 O10 U2 148.3(4) . 2_665
P3 O10 Cs1 92.1(3) . 2_765
U2 O10 Cs1 114.8(2) 2_665 2_765
P3 O11 U2 162.9(5) . 2_765
P3 O11 Cs2 88.1(3) . .
U2 O11 Cs2 108.9(3) 2_765 .
P3 O11 Cs1 82.7(3) . 2_765
U2 O11 Cs1 86.80(19) 2_765 2_765
Cs2 O11 Cs1 131.26(19) . 2_765
P1 O12 U1 143.1(4) . 2_946
P1 O12 Cs2 104.3(3) . 1_745
U1 O12 Cs2 100.9(2) 2_946 1_745
P3 O13 U2 149.1(4) . .
P3 O13 Cs2 93.2(3) . .
U2 O13 Cs2 108.3(3) . .
P1 O14 U2 170.0(5) . 2_855
P4 O15 Cs1 99.1(4) . 1_455
P4 O15 Cs2 114.6(4) . 1_545
Cs1 O15 Cs2 127.8(2) 1_455 1_545
P3 O16 Cs2 115.3(5) . 2_765
P3 O16 Cs1 87.6(4) . 2_765
Cs2 O16 Cs1 119.5(3) 2_765 2_765

loop_
_geom_bond_atom_site_label_1
_geom_bond_atom_site_label_2
_geom_bond_distance
_geom_bond_site_symmetry_2
U1 O7 1.771(7) .
U1 O9 1.774(7) .
U1 O8 2.351(6) 1_655
U1 O5 2.353(6) 2_856
U1 O12 2.358(6) 2_946
U1 O6 2.361(6) .
U1 O4 2.413(6) .
U1 Cs2 4.2639(7) 2_756
U1 Cs1 4.3351(7) 1_655
U1 Cs1 4.3823(7) .
U1 Cs2 4.5267(7) 1_645
U2 O14 2.235(7) 2_855
U2 O1 2.265(6) 2_756
U2 O13 2.287(6) .
U2 O3 2.305(6) 2_755
U2 O10 2.323(6) 2_665
U2 O11 2.339(7) 2_765
U2 O2 2.359(6) .
U2 Cs1 4.2348(7) .
U2 Cs2 4.4919(7) .
U2 Cs2 4.6666(7) 2_765
U2 Cs1 4.8619(7) 1_455
Cs1 O3 3.112(6) 2_755
Cs1 O5 3.113(6) 2_856
Cs1 O9 3.171(6) 1_455
Cs1 O15 3.207(8) 1_655
Cs1 O8 3.318(7) .
Cs1 O1 3.381(6) 2_756
Cs1 O2 3.386(6) 1_655
Cs1 O10 3.406(7) 2_765
Cs1 O7 3.434(7) .
Cs1 O16 3.492(11) 2_765
Cs1 O11 3.664(7) 2_765
Cs1 P3 3.779(3) 2_765
Cs2 O6 3.006(6) 1_465
Cs2 O12 3.134(7) 1_365
Cs2 O4 3.185(7) 2_756
Cs2 O13 3.215(8) .
Cs2 O11 3.352(7) .
Cs2 O16 3.360(11) 2_765
Cs2 O1 3.455(6) 2_756
Cs2 O15 3.513(8) 1_565
Cs2 O7 3.538(6) 2_756
Cs2 P3 3.629(3) .
Cs2 O7 3.712(6) 1_465
Cs2 P2 3.744(3) 2_756
P1 O12 1.505(7) .
P1 O14 1.508(7) .
P1 O6 1.514(6) .
P1 Cs2 3.771(3) 1_645
P1 Cs2 3.796(3) 1_745
P2 O5 1.515(7) .
P2 O4 1.519(6) .
P2 O1 1.537(6) .
P2 Cs2 3.744(3) 2_756
P2 Cs1 4.037(3) 2_856
P2 Cs1 4.120(2) 2_756
P3 O11 1.504(7) .
P3 O13 1.512(7) .
P3 O10 1.516(7) .
P3 O16 1.600(10) .
P3 Cs1 3.779(3) 2_765
P4 O8 1.505(7) .
P4 O3 1.524(6) .
P4 O2 1.545(6) .
P4 O15 1.624(8) .
P4 Cs1 3.816(2) 1_455
P4 Cs1 3.898(2) 2_755
O1 U2 2.265(6) 2_756
O1 Cs1 3.381(6) 2_756
O1 Cs2 3.455(6) 2_756
O2 Cs1 3.386(6) 1_455
O3 U2 2.305(6) 2_755
O3 Cs1 3.112(6) 2_755
O4 Cs2 3.185(7) 2_756
O5 U1 2.353(6) 2_856
O5 Cs1 3.113(6) 2_856
O6 Cs2 3.006(6) 1_645
O7 Cs2 3.538(6) 2_756
O7 Cs2 3.712(6) 1_645
O8 U1 2.351(6) 1_455
O9 Cs1 3.171(6) 1_655
O10 U2 2.323(6) 2_665
O10 Cs1 3.406(7) 2_765
O11 U2 2.339(7) 2_765
O11 Cs1 3.664(7) 2_765
O12 U1 2.358(6) 2_946
O12 Cs2 3.134(7) 1_745
O14 U2 2.235(7) 2_855
O15 Cs1 3.207(8) 1_455
O15 Cs2 3.513(8) 1_545
O16 Cs2 3.360(11) 2_765
O16 Cs1 3.492(11) 2_765
